data_4071880
loop_
_publ_author_name
'Arunachalampillai, Athimoolam'
'Johnson, Magnus T.'
'Wendt, Ola F.'

_publ_section_title
;
 Synthesis of a Platinum(II) Bis(trimethylsilyl)amido Complex: A Better
 Starting Material for the Cyclometalation of Pincer Ligands
;
_journal_issue 17
_journal_name_full Organometallics
_journal_page_first 4541
_journal_paper_doi 10.1021/om800444g
_journal_volume 27
_journal_year 2008
_chemical_formula_sum 'C14 H30 Cl N Pt Si2'
_chemical_formula_weight 499.11
_chemical_name_systematic
; 
 ? 
;
_space_group_IT_number 14
_symmetry_cell_setting monoclinic
_symmetry_space_group_name_Hall '-P 2yn'
_symmetry_space_group_name_H-M 'P 1 21/n 1'
_atom_sites_solution_hydrogens geom
_atom_sites_solution_primary direct
_atom_sites_solution_secondary difmap
_audit_creation_method SHELXL-97
_audit_update_record
;
2008-05-14 
;
_cell_angle_alpha 90.00
_cell_angle_beta 97.385(4)
_cell_angle_gamma 90.00
_cell_formula_units_Z 4
_cell_length_a 8.5130(3)
_cell_length_b 9.2430(3)
_cell_length_c 25.0060(9)
_cell_measurement_reflns_used 9567
_cell_measurement_temperature 293(2)
_cell_measurement_theta_max 33.1444
_cell_measurement_theta_min 2.1985
_cell_volume 1951.29(12)
_computing_cell_refinement
;
CrysAlis RED, Oxford Diffraction Ltd.,
Version 1.171.31.5 (release 28-08-2006 CrysAlis171 .NET)
(compiled Aug 28 2006,13:05:05)
;
_computing_data_collection
;
CrysAlis CCD, Oxford Diffraction Ltd.,
Version 1.171.31.5 (release 28-08-2006 CrysAlis171 .NET)
(compiled Aug 28 2006,13:05:05)
;
_computing_data_reduction
;
CrysAlis RED, Oxford Diffraction Ltd.,
Version 1.171.31.5 (release 28-08-2006 CrysAlis171 .NET)
(compiled Aug 28 2006,13:05:05)
;
_computing_structure_refinement 'SHELXL-97 (Sheldrick, 1997)'
_computing_structure_solution 'SHELXS-97 (Sheldrick, 1990)'
_diffrn_ambient_temperature 293(2)
_diffrn_detector_area_resol_mean 16.1829
_diffrn_measured_fraction_theta_full 0.988
_diffrn_measured_fraction_theta_max 0.905
_diffrn_measurement_device_type 'Oxford Diffraction XCalibur 3'
_diffrn_measurement_method '\w scans'
_diffrn_radiation_monochromator graphite
_diffrn_radiation_source 'Enhance (Mo) X-ray Source'
_diffrn_radiation_type MoK\a
_diffrn_radiation_wavelength 0.71073
_diffrn_reflns_av_R_equivalents 0.0361
_diffrn_reflns_av_sigmaI/netI 0.0486
_diffrn_reflns_limit_h_max 12
_diffrn_reflns_limit_h_min -12
_diffrn_reflns_limit_k_max 14
_diffrn_reflns_limit_k_min -6
_diffrn_reflns_limit_l_max 37
_diffrn_reflns_limit_l_min -38
_diffrn_reflns_number 19410
_diffrn_reflns_theta_full 27.00
_diffrn_reflns_theta_max 33.14
_diffrn_reflns_theta_min 2.35
_diffrn_standards_decay_% 0.0
_exptl_absorpt_coefficient_mu 7.441
_exptl_absorpt_correction_T_max 1.00000
_exptl_absorpt_correction_T_min 0.48387
_exptl_absorpt_correction_type multi-scan
_exptl_absorpt_process_details
;
CrysAlis RED, Oxford Diffraction Ltd.,
Version 1.171.31.5 (release 28-08-2006 CrysAlis171 .NET)
(compiled Aug 28 2006,13:05:05)
Empirical absorption correction using spherical harmonics,
 implemented in SCALE3 ABSPACK scaling algorithm.
;
_exptl_crystal_colour yellow
_exptl_crystal_density_diffrn 1.699
_exptl_crystal_density_method 'not measured'
_exptl_crystal_description prism
_exptl_crystal_F_000 976
_exptl_crystal_size_max 0.12
_exptl_crystal_size_mid 0.05
_exptl_crystal_size_min 0.03
_refine_diff_density_max 1.260
_refine_diff_density_min -1.320
_refine_diff_density_rms 0.142
_refine_ls_extinction_method none
_refine_ls_goodness_of_fit_ref 0.978
_refine_ls_hydrogen_treatment riding
_refine_ls_matrix_type full
_refine_ls_number_parameters 178
_refine_ls_number_reflns 6728
_refine_ls_number_restraints 0
_refine_ls_restrained_S_all 0.978
_refine_ls_R_factor_all 0.0486
_refine_ls_R_factor_gt 0.0291
_refine_ls_shift/su_max 0.001
_refine_ls_shift/su_mean 0.000
_refine_ls_structure_factor_coef Fsqd
_refine_ls_weighting_details 'calc w=1/[\s^2^(Fo^2^)+(0.0367P)^2^+0.0000P] where P=(Fo^2^+2Fc^2^)/3'
_refine_ls_weighting_scheme calc
_refine_ls_wR_factor_gt 0.0664
_refine_ls_wR_factor_ref 0.0724
_reflns_number_gt 4639
_reflns_number_total 6728
_reflns_threshold_expression >2sigma(I)
_cod_data_source_file om800444g_si_001.cif
_cod_data_source_block athi22a
_cod_depositor_comments
;
The following automatic conversions were performed:

'_symmetry_cell_setting' value 'Monoclinic' changed to 'monoclinic'
according to /home/saulius/struct/CIF-dictionaries/cif_core.dic
dictionary named 'cif_core.dic' version 2.4.1 from 2010-06-29.

Automatic conversion script
Id: cif_fix_values 1715 2011-07-08 13:25:40Z adriana 
;
_cod_original_sg_symbol_H-M P21/n
_cod_database_code 4071880

loop_
_symmetry_equiv_pos_as_xyz
'x, y, z'
'-x+1/2, y+1/2, -z+1/2'
'-x, -y, -z'
'x-1/2, -y-1/2, z-1/2'

loop_
_atom_site_label
_atom_site_type_symbol
_atom_site_fract_x
_atom_site_fract_y
_atom_site_fract_z
_atom_site_U_iso_or_equiv
_atom_site_adp_type
_atom_site_occupancy
_atom_site_symmetry_multiplicity
_atom_site_calc_flag
_atom_site_refinement_flags
Pt1 Pt 0.151422(16) 0.230319(14) 0.166670(5) 0.03908(5) Uani 1 1 d .
Cl1 Cl 0.41415(13) 0.21371(13) 0.20500(5) 0.0659(3) Uani 1 1 d .
Si2 Si 0.26015(13) 0.48322(10) 0.09038(4) 0.0484(2) Uani 1 1 d .
Si1 Si 0.28989(14) 0.16906(11) 0.05691(4) 0.0523(3) Uani 1 1 d .
N1 N 0.2176(4) 0.3027(3) 0.09558(11) 0.0439(7) Uani 1 1 d .
C9 C 0.2738(7) -0.0155(4) 0.0859(2) 0.0880(16) Uani 1 1 d .
H9A H 0.3297 -0.0181 0.1218 0.132 Uiso 1 1 calc R
H9B H 0.3190 -0.0850 0.0638 0.132 Uiso 1 1 calc R
H9C H 0.1643 -0.0384 0.0871 0.132 Uiso 1 1 calc R
C1 C -0.0867(5) 0.3062(5) 0.14387(16) 0.0579(10) Uani 1 1 d .
H1 H -0.0450 0.3771 0.1234 0.069 Uiso 1 1 calc R
C6 C 0.0725(7) 0.2269(5) 0.24687(17) 0.0687(13) Uani 1 1 d .
H6 H 0.1684 0.2689 0.2608 0.082 Uiso 1 1 calc R
C2 C -0.0777(5) 0.1643(5) 0.12704(15) 0.0584(10) Uani 1 1 d .
H2 H -0.0313 0.1490 0.0958 0.070 Uiso 1 1 calc R
C13 C 0.1263(5) 0.6023(4) 0.12580(17) 0.0680(11) Uani 1 1 d .
H13A H 0.0220 0.6026 0.1059 0.102 Uiso 1 1 calc R
H13B H 0.1674 0.6991 0.1280 0.102 Uiso 1 1 calc R
H13C H 0.1213 0.5658 0.1615 0.102 Uiso 1 1 calc R
C14 C 0.4671(5) 0.5350(4) 0.12020(18) 0.0732(12) Uani 1 1 d .
H14A H 0.4839 0.5076 0.1575 0.110 Uiso 1 1 calc R
H14B H 0.4804 0.6376 0.1171 0.110 Uiso 1 1 calc R
H14C H 0.5423 0.4860 0.1011 0.110 Uiso 1 1 calc R
C8 C -0.1591(6) 0.3552(6) 0.19303(18) 0.0795(13) Uani 1 1 d .
H8A H -0.1713 0.4594 0.1910 0.095 Uiso 1 1 calc R
H8B H -0.2644 0.3138 0.1909 0.095 Uiso 1 1 calc R
C12 C 0.2358(6) 0.5398(5) 0.01793(16) 0.0757(13) Uani 1 1 d .
H12A H 0.3177 0.4965 0.0002 0.114 Uiso 1 1 calc R
H12B H 0.2428 0.6432 0.0157 0.114 Uiso 1 1 calc R
H12C H 0.1342 0.5085 0.0006 0.114 Uiso 1 1 calc R
C10 C 0.1739(7) 0.1631(7) -0.0126(2) 0.109(2) Uani 1 1 d .
H10A H 0.0626 0.1648 -0.0096 0.163 Uiso 1 1 calc R
H10B H 0.1992 0.0759 -0.0305 0.163 Uiso 1 1 calc R
H10C H 0.2009 0.2454 -0.0329 0.163 Uiso 1 1 calc R
C11 C 0.5021(7) 0.1932(6) 0.0494(3) 0.0989(19) Uani 1 1 d .
H11A H 0.5146 0.2781 0.0282 0.148 Uiso 1 1 calc R
H11B H 0.5391 0.1101 0.0317 0.148 Uiso 1 1 calc R
H11C H 0.5623 0.2038 0.0843 0.148 Uiso 1 1 calc R
C3 C -0.1345(6) 0.0327(6) 0.1537(2) 0.0897(16) Uani 1 1 d .
H3A H -0.2480 0.0417 0.1538 0.108 Uiso 1 1 calc R
H3B H -0.1167 -0.0507 0.1317 0.108 Uiso 1 1 calc R
C5 C 0.0770(5) 0.0876(5) 0.22951(14) 0.0607(10) Uani 1 1 d .
H5 H 0.1751 0.0422 0.2316 0.073 Uiso 1 1 calc R
C7 C -0.0747(8) 0.3198(8) 0.2456(2) 0.112(2) Uani 1 1 d .
H7A H -0.1478 0.2707 0.2661 0.134 Uiso 1 1 calc R
H7B H -0.0446 0.4098 0.2641 0.134 Uiso 1 1 calc R
C4 C -0.0642(7) 0.0042(7) 0.2075(2) 0.122(3) Uani 1 1 d .
H4A H -0.0363 -0.0976 0.2098 0.147 Uiso 1 1 calc R
H4B H -0.1447 0.0195 0.2311 0.147 Uiso 1 1 calc R

loop_
_atom_site_aniso_label
_atom_site_aniso_U_11
_atom_site_aniso_U_22
_atom_site_aniso_U_33
_atom_site_aniso_U_23
_atom_site_aniso_U_13
_atom_site_aniso_U_12
Pt1 0.03545(8) 0.04407(8) 0.03846(8) 0.00423(5) 0.00764(5) -0.00146(5)
Cl1 0.0417(6) 0.0865(7) 0.0671(7) 0.0124(5) -0.0017(5) -0.0007(5)
Si2 0.0555(7) 0.0455(5) 0.0450(5) 0.0057(4) 0.0095(5) -0.0072(4)
Si1 0.0605(7) 0.0496(5) 0.0499(6) -0.0077(4) 0.0191(5) -0.0068(5)
N1 0.0522(19) 0.0435(15) 0.0382(14) 0.0019(11) 0.0140(13) -0.0070(13)
C9 0.128(5) 0.046(2) 0.098(4) -0.005(2) 0.043(3) 0.007(3)
C1 0.036(2) 0.077(3) 0.060(2) 0.015(2) 0.0063(18) 0.0020(19)
C6 0.064(3) 0.105(4) 0.039(2) 0.011(2) 0.014(2) 0.001(2)
C2 0.048(2) 0.081(3) 0.045(2) 0.0073(19) 0.0020(16) -0.023(2)
C13 0.083(3) 0.049(2) 0.075(3) 0.0024(19) 0.021(2) 0.004(2)
C14 0.072(3) 0.061(3) 0.085(3) -0.002(2) 0.006(2) -0.016(2)
C8 0.056(3) 0.101(4) 0.087(3) 0.006(3) 0.029(2) 0.019(3)
C12 0.090(4) 0.077(3) 0.062(3) 0.021(2) 0.017(2) -0.015(3)
C10 0.138(6) 0.112(4) 0.072(3) -0.034(3) -0.005(3) 0.011(4)
C11 0.074(4) 0.090(3) 0.144(5) -0.036(4) 0.056(4) -0.012(3)
C3 0.089(4) 0.094(4) 0.083(3) 0.011(3) 0.000(3) -0.044(3)
C5 0.061(3) 0.074(3) 0.049(2) 0.0173(19) 0.0160(18) -0.007(2)
C7 0.097(5) 0.170(6) 0.075(4) 0.003(4) 0.033(3) 0.063(5)
C4 0.109(5) 0.132(5) 0.116(5) 0.067(4) -0.024(4) -0.072(4)

loop_
_atom_type_symbol
_atom_type_description
_atom_type_scat_dispersion_real
_atom_type_scat_dispersion_imag
_atom_type_scat_source
C C 0.0033 0.0016 'International Tables Vol C Tables 4.2.6.8 and 6.1.1.4'
H H 0.0000 0.0000 'International Tables Vol C Tables 4.2.6.8 and 6.1.1.4'
N N 0.0061 0.0033 'International Tables Vol C Tables 4.2.6.8 and 6.1.1.4'
Cl Cl 0.1484 0.1585 'International Tables Vol C Tables 4.2.6.8 and 6.1.1.4'
Pt Pt -1.7033 8.3905 'International Tables Vol C Tables 4.2.6.8 and 6.1.1.4'
Si Si 0.0817 0.0704 'International Tables Vol C Tables 4.2.6.8 and 6.1.1.4'

loop_
_geom_angle_atom_site_label_1
_geom_angle_atom_site_label_2
_geom_angle_atom_site_label_3
_geom_angle
N1 Pt1 C1 91.05(14)
N1 Pt1 C2 91.54(13)
C1 Pt1 C2 37.41(18)
N1 Pt1 C6 161.70(14)
C1 Pt1 C6 81.85(18)
C2 Pt1 C6 92.91(18)
N1 Pt1 C5 162.02(13)
C1 Pt1 C5 92.10(16)
C2 Pt1 C5 80.37(15)
C6 Pt1 C5 36.03(15)
N1 Pt1 Cl1 91.27(9)
C1 Pt1 Cl1 162.84(12)
C2 Pt1 Cl1 159.39(13)
C6 Pt1 Cl1 90.78(15)
C5 Pt1 Cl1 90.92(12)
N1 Si2 C12 110.28(18)
N1 Si2 C13 112.69(17)
C12 Si2 C13 107.1(2)
N1 Si2 C14 114.37(18)
C12 Si2 C14 107.1(2)
C13 Si2 C14 104.9(2)
N1 Si1 C11 113.1(2)
N1 Si1 C9 112.74(17)
C11 Si1 C9 105.7(3)
N1 Si1 C10 110.7(2)
C11 Si1 C10 108.1(3)
C9 Si1 C10 106.0(3)
Si2 N1 Si1 123.94(17)
Si2 N1 Pt1 117.93(15)
Si1 N1 Pt1 114.18(14)
Si1 C9 H9A 109.5
Si1 C9 H9B 109.5
H9A C9 H9B 109.5
Si1 C9 H9C 109.5
H9A C9 H9C 109.5
H9B C9 H9C 109.5
C2 C1 C8 125.1(4)
C2 C1 Pt1 71.6(2)
C8 C1 Pt1 110.5(3)
C2 C1 H1 117.4
C8 C1 H1 117.4
Pt1 C1 H1 87.8
C5 C6 C7 125.9(6)
C5 C6 Pt1 72.4(2)
C7 C6 Pt1 108.7(3)
C5 C6 H6 117.1
C7 C6 H6 117.1
Pt1 C6 H6 88.8
C1 C2 C3 127.0(4)
C1 C2 Pt1 71.0(2)
C3 C2 Pt1 110.5(3)
C1 C2 H2 116.5
C3 C2 H2 116.5
Pt1 C2 H2 88.5
Si2 C13 H13A 109.5
Si2 C13 H13B 109.5
H13A C13 H13B 109.5
Si2 C13 H13C 109.5
H13A C13 H13C 109.5
H13B C13 H13C 109.5
Si2 C14 H14A 109.5
Si2 C14 H14B 109.5
H14A C14 H14B 109.5
Si2 C14 H14C 109.5
H14A C14 H14C 109.5
H14B C14 H14C 109.5
C7 C8 C1 117.5(4)
C7 C8 H8A 107.9
C1 C8 H8A 107.9
C7 C8 H8B 107.9
C1 C8 H8B 107.9
H8A C8 H8B 107.2
Si2 C12 H12A 109.5
Si2 C12 H12B 109.5
H12A C12 H12B 109.5
Si2 C12 H12C 109.5
H12A C12 H12C 109.5
H12B C12 H12C 109.5
Si1 C10 H10A 109.5
Si1 C10 H10B 109.5
H10A C10 H10B 109.5
Si1 C10 H10C 109.5
H10A C10 H10C 109.5
H10B C10 H10C 109.5
Si1 C11 H11A 109.5
Si1 C11 H11B 109.5
H11A C11 H11B 109.5
Si1 C11 H11C 109.5
H11A C11 H11C 109.5
H11B C11 H11C 109.5
C4 C3 C2 116.8(4)
C4 C3 H3A 108.1
C2 C3 H3A 108.1
C4 C3 H3B 108.1
C2 C3 H3B 108.1
H3A C3 H3B 107.3
C6 C5 C4 124.0(5)
C6 C5 Pt1 71.6(2)
C4 C5 Pt1 110.0(3)
C6 C5 H5 118.0
C4 C5 H5 118.0
Pt1 C5 H5 88.4
C8 C7 C6 117.3(4)
C8 C7 H7A 108.0
C6 C7 H7A 108.0
C8 C7 H7B 108.0
C6 C7 H7B 108.0
H7A C7 H7B 107.2
C3 C4 C5 118.6(4)
C3 C4 H4A 107.7
C5 C4 H4A 107.7
C3 C4 H4B 107.7
C5 C4 H4B 107.7
H4A C4 H4B 107.1

loop_
_geom_bond_atom_site_label_1
_geom_bond_atom_site_label_2
_geom_bond_distance
Pt1 N1 2.045(3)
Pt1 C1 2.151(4)
Pt1 C2 2.159(4)
Pt1 C6 2.196(4)
Pt1 C5 2.206(3)
Pt1 Cl1 2.3224(11)
Si2 N1 1.716(3)
Si2 C12 1.871(4)
Si2 C13 1.885(4)
Si2 C14 1.884(4)
Si1 N1 1.730(3)
Si1 C11 1.853(5)
Si1 C9 1.866(4)
Si1 C10 1.885(5)
C9 H9A 0.9600
C9 H9B 0.9600
C9 H9C 0.9600
C1 C2 1.382(6)
C1 C8 1.514(6)
C1 H1 0.9300
C6 C5 1.361(6)
C6 C7 1.516(7)
C6 H6 0.9300
C2 C3 1.497(6)
C2 H2 0.9300
C13 H13A 0.9600
C13 H13B 0.9600
C13 H13C 0.9600
C14 H14A 0.9600
C14 H14B 0.9600
C14 H14C 0.9600
C8 C7 1.451(7)
C8 H8A 0.9700
C8 H8B 0.9700
C12 H12A 0.9600
C12 H12B 0.9600
C12 H12C 0.9600
C10 H10A 0.9600
C10 H10B 0.9600
C10 H10C 0.9600
C11 H11A 0.9600
C11 H11B 0.9600
C11 H11C 0.9600
C3 C4 1.425(6)
C3 H3A 0.9700
C3 H3B 0.9700
C5 C4 1.474(6)
C5 H5 0.9300
C7 H7A 0.9700
C7 H7B 0.9700
C4 H4A 0.9700
C4 H4B 0.9700
